data_9009361
loop_
_publ_author_name
'Kato, T.'

_publ_section_title
;The crystal structure of florencite Locality: Backbone Ranges of Mackenzie
 Mountains, Northwest Territories, Canada
;
_journal_name_full 'Neues Jahrbuch fur Mineralogie, Monatshefte'
_journal_page_first 227
_journal_page_last 231
_journal_volume 1990
_journal_year 1990
_chemical_compound_source 'Backbone Ranges of Mackenzie Mountains, Northwest Territories, Canada'
_chemical_formula_sum 'Al3 Ca0.04 Ce0.54 H6 La0.27 Nd0.11 O14 P2 Sm0.04'
_chemical_name_mineral Florencite-(Ce)
_space_group_IT_number 166
_symmetry_space_group_name_Hall '-R 3 2"'
_symmetry_space_group_name_H-M 'R -3 m :H'
_cell_angle_alpha 90
_cell_angle_beta 90
_cell_angle_gamma 120
_cell_formula_units_Z 3
_cell_length_a 6.972
_cell_length_b 6.972
_cell_length_c 16.261
_cell_volume 684.530
_database_code_amcsd 0014842
_exptl_crystal_density_diffrn 3.708
_cod_original_sg_symbol_H-M 'R -3 m'
_cod_original_formula_sum 'Al3 (Ce.54 La.27 Nd.11 Sm.04 Ca.04) P2 O14 H6'
_cod_database_code 9009361

loop_
_space_group_symop_operation_xyz
x,y,z
2/3+x,1/3+y,1/3+z
1/3+x,2/3+y,2/3+z
x,x-y,z
2/3+x,1/3+x-y,1/3+z
1/3+x,2/3+x-y,2/3+z
y,x,-z
2/3+y,1/3+x,1/3-z
1/3+y,2/3+x,2/3-z
-x+y,y,z
2/3-x+y,1/3+y,1/3+z
1/3-x+y,2/3+y,2/3+z
-x,-x+y,-z
2/3-x,1/3-x+y,1/3-z
1/3-x,2/3-x+y,2/3-z
-y,-x,z
2/3-y,1/3-x,1/3+z
1/3-y,2/3-x,2/3+z
x-y,-y,-z
2/3+x-y,1/3-y,1/3-z
1/3+x-y,2/3-y,2/3-z
y,-x+y,-z
2/3+y,1/3-x+y,1/3-z
1/3+y,2/3-x+y,2/3-z
-x+y,-x,z
2/3-x+y,1/3-x,1/3+z
1/3-x+y,2/3-x,2/3+z
-x,-y,-z
2/3-x,1/3-y,1/3-z
1/3-x,2/3-y,2/3-z
-y,x-y,z
2/3-y,1/3+x-y,1/3+z
1/3-y,2/3+x-y,2/3+z
x-y,x,-z
2/3+x-y,1/3+x,1/3-z
1/3+x-y,2/3+x,2/3-z

loop_
_atom_site_aniso_label
_atom_site_aniso_U_11
_atom_site_aniso_U_22
_atom_site_aniso_U_33
_atom_site_aniso_U_12
_atom_site_aniso_U_13
_atom_site_aniso_U_23
Al 0.00111 0.01005 0.00522 0.00502 0.00154 0.00080
Ce 0.01297 0.01297 0.00455 0.00648 0.00000 0.00000
La 0.01297 0.01297 0.00455 0.00648 0.00000 0.00000
Nd 0.01297 0.01297 0.00455 0.00648 0.00000 0.00000
Sm 0.01297 0.01297 0.00455 0.00648 0.00000 0.00000
Ca 0.01297 0.01297 0.00455 0.00648 0.00000 0.00000
P 0.00709 0.00709 0.00429 0.00355 0.00000 0.00000
O1 0.01119 0.01119 0.00335 0.00560 0.00000 0.00000
O2 0.01090 0.01090 0.00522 0.00735 -0.00045 0.00045
O-h 0.00643 0.00643 0.00871 0.00146 0.00104 -0.00104

loop_
_atom_site_label
_atom_site_fract_x
_atom_site_fract_y
_atom_site_fract_z
_atom_site_occupancy
_atom_site_U_iso_or_equiv
_atom_site_type_symbol
_atom_site_attached_hydrogens
Al 0.50000 0.50000 0.50000 1.00000 0.00443 Al 0
Ce 0.00000 0.00000 0.00000 0.54000 0.01013 Ce 0
La 0.00000 0.00000 0.00000 0.27000 0.01013 La 0
Nd 0.00000 0.00000 0.00000 0.11000 0.01013 Nd 0
Sm 0.00000 0.00000 0.00000 0.04000 0.01013 Sm 0
Ca 0.00000 0.00000 0.00000 0.04000 0.01013 Ca 0
P 0.00000 0.00000 0.31190 1.00000 0.00608 P 0
O1 0.00000 0.00000 0.40490 1.00000 0.00861 O 0
O2 0.21260 -0.21260 -0.05480 1.00000 0.00811 O 0
O-h 0.12430 -0.12430 0.13380 1.00000 0.00798 O 0
H 0.19300 -0.19300 0.12200 1.00000 ? H 0

loop_
_cod_changelog_entry_id
_cod_changelog_entry_author
_cod_changelog_entry_date
_cod_changelog_entry_text
1
;cod-tools version 3.8.0
Id: cif_guess_AMCSD_atom_types 9581 2023-05-17 12:35:41Z saulius
;
2023-05-18T08:42:46+03:00
;Derived atom types and hydrogen counts
from atom names that follow the AMCSD naming convention
(Wat == water, O-H == hydroxyl).
;
2
;cod-tools version 3.10.1
Id: cif_fix_AMCSD_aniso_labels 10200 2024-08-01 14:09:44Z saulius
;
2024-08-02T12:21:18+03:00
;Changed the following '_atom_site_aniso_label' values:
'Oh' -> 'O-h'
;

loop_
_cod_related_entry_id
_cod_related_entry_database
_cod_related_entry_code
1 AMCSD 0014842
